data_7002318
loop_
_publ_author_name
'Rich, Jordi'
'Rodr\'iguez, Montserrat'
'Romero, Isabel'
'Vaquer, Lydia'
'Sala, Xavier'
'Llobet, Antoni'
'Corbella, Montserrat'
'Collomb, Marie-No\"elle'
'Fontrodona, Xavier'

_publ_section_title
;
 Mn(ii) complexes containing the polypyridylic chiral ligand
 (&#x2212;)-pinene[5,6]bipyridine. Catalysts for oxidation reactions
;
_journal_issue 38
_journal_name_full 'Dalton Transactions'
_journal_page_first 8117
_journal_page_last 8126
_journal_paper_doi 10.1039/b906435d
_journal_year 2009
_chemical_absolute_configuration ad
_chemical_formula_moiety 'C40 H45 Mn2 N4 O6, 2(C H2 Cl2), F6 P'
_chemical_formula_sum 'C42 H49 Cl4 F6 Mn2 N4 O6 P'
_chemical_formula_weight 1102.50
_chemical_name_systematic
;
?
;
_space_group_IT_number 18
_symmetry_cell_setting orthorhombic
_symmetry_space_group_name_Hall 'P 2 2ab'
_symmetry_space_group_name_H-M 'P 21 21 2'
_atom_sites_solution_hydrogens geom
_atom_sites_solution_primary direct
_atom_sites_solution_secondary difmap
_audit_creation_method SHELXL-97
_cell_angle_alpha 90.00
_cell_angle_beta 90.00
_cell_angle_gamma 90.00
_cell_formula_units_Z 2
_cell_length_a 12.63(2)
_cell_length_b 18.08(3)
_cell_length_c 10.392(18)
_cell_measurement_temperature 100(2)
_cell_volume 2373(7)
_computing_cell_refinement 'BRUKER SMART'
_computing_data_collection 'BRUKER SMART'
_computing_data_reduction 'BRUKER Shelxtl'
_computing_structure_refinement 'SHELXL-97 (Sheldrick, 1997)'
_computing_structure_solution 'SHELXS-97 (Sheldrick, 1990)'
_diffrn_ambient_temperature 100(2)
_diffrn_measured_fraction_theta_full 0.986
_diffrn_measured_fraction_theta_max 0.986
_diffrn_measurement_device_type 'ccd area detector'
_diffrn_measurement_method 'phi and omega scans'
_diffrn_radiation_monochromator graphite
_diffrn_radiation_source 'fine-focus sealed tube'
_diffrn_radiation_type MoK\a
_diffrn_radiation_wavelength 0.71073
_diffrn_reflns_av_R_equivalents 0.0414
_diffrn_reflns_av_sigmaI/netI 0.0305
_diffrn_reflns_limit_h_max 16
_diffrn_reflns_limit_h_min -16
_diffrn_reflns_limit_k_max 24
_diffrn_reflns_limit_k_min -23
_diffrn_reflns_limit_l_max 13
_diffrn_reflns_limit_l_min -13
_diffrn_reflns_number 33075
_diffrn_reflns_theta_full 28.45
_diffrn_reflns_theta_max 28.45
_diffrn_reflns_theta_min 2.25
_exptl_absorpt_coefficient_mu 0.865
_exptl_absorpt_correction_T_max 1.0
_exptl_absorpt_correction_T_min 0.9105
_exptl_absorpt_correction_type empirical
_exptl_absorpt_process_details 'SADABS v2.10 BRUKER 2001'
_exptl_crystal_colour colorless
_exptl_crystal_density_diffrn 1.544
_exptl_crystal_density_method 'not measured'
_exptl_crystal_description needle
_exptl_crystal_F_000 1128
_exptl_crystal_size_max 0.7
_exptl_crystal_size_mid 0.2
_exptl_crystal_size_min 0.07
_refine_diff_density_max 1.217
_refine_diff_density_min -0.514
_refine_diff_density_rms 0.077
_refine_ls_abs_structure_details 'Flack H D (1983), Acta Cryst. A39, 876-881'
_refine_ls_abs_structure_Flack 0.02(3)
_refine_ls_extinction_method none
_refine_ls_goodness_of_fit_ref 1.056
_refine_ls_hydrogen_treatment constr
_refine_ls_matrix_type full
_refine_ls_number_parameters 326
_refine_ls_number_reflns 5860
_refine_ls_number_restraints 17
_refine_ls_restrained_S_all 1.054
_refine_ls_R_factor_all 0.0740
_refine_ls_R_factor_gt 0.0574
_refine_ls_shift/su_max 0.003
_refine_ls_shift/su_mean 0.000
_refine_ls_structure_factor_coef Fsqd
_refine_ls_weighting_details 'calc w=1/[\s^2^(Fo^2^)+(0.1280P)^2^+0.0000P] where P=(Fo^2^+2Fc^2^)/3'
_refine_ls_weighting_scheme calc
_refine_ls_wR_factor_gt 0.1691
_refine_ls_wR_factor_ref 0.1826
_reflns_number_gt 4579
_reflns_number_total 5860
_reflns_threshold_expression >2sigma(I)
_cod_data_source_file b906435d.txt
_cod_data_source_block 720646
_cod_depositor_comments
;
The following automatic conversions were performed:
'_symmetry_cell_setting' value 'Orthorhombic' changed to 'orthorhombic'
according to '/home/saulius/struct/CIF-dictionaries/cif_core.dic'
dictionary named 'cif_core.dic' version 2.4.1 from 2010-06-29.

Automatic conversion script
Id: cif_fix_enum 1527 2010-12-29 10:47:43Z saulius 
;
_cod_original_cell_volume 2372(7)
_cod_original_sg_symbol_H-M P2(1)2(1)2
_cod_database_code 7002318

loop_
_symmetry_equiv_pos_as_xyz
'x, y, z'
'-x, -y, z'
'-x+1/2, y+1/2, -z'
'x+1/2, -y+1/2, -z'

loop_
_atom_site_label
_atom_site_type_symbol
_atom_site_fract_x
_atom_site_fract_y
_atom_site_fract_z
_atom_site_U_iso_or_equiv
_atom_site_adp_type
_atom_site_occupancy
_atom_site_symmetry_multiplicity
_atom_site_calc_flag
_atom_site_refinement_flags
_atom_site_disorder_assembly
_atom_site_disorder_group
Mn1 Mn 0.50964(4) 0.90529(3) 0.67488(5) 0.04354(17) Uani 1 1 d . . .
N1 N 0.6394(2) 0.82611(17) 0.6549(3) 0.0467(7) Uani 1 1 d . . .
C1 C 0.7394(3) 0.8442(2) 0.6319(5) 0.0557(10) Uani 1 1 d . . .
H1A H 0.7560 0.8943 0.6274 0.067 Uiso 1 1 calc R . .
O1 O 0.4312(2) 0.91511(16) 0.4911(3) 0.0601(7) Uani 1 1 d . . .
O2 O 0.3859(2) 1.00577(18) 0.6135(3) 0.0552(6) Uani 1 1 d . . .
N2 N 0.4379(2) 0.79382(15) 0.7069(3) 0.0418(6) Uani 1 1 d . . .
C2 C 0.8194(4) 0.7949(3) 0.6146(5) 0.0658(11) Uani 1 1 d . . .
H2A H 0.8883 0.8104 0.5980 0.079 Uiso 1 1 calc R . .
O3 O 0.5030(3) 0.93971(16) 0.8610(3) 0.0691(8) Uani 1 1 d . . .
C3 C 0.7945(3) 0.7225(3) 0.6224(5) 0.0612(11) Uani 1 1 d . . .
H3A H 0.8466 0.6868 0.6110 0.073 Uiso 1 1 calc R . .
C4 C 0.6922(4) 0.7017(2) 0.6472(4) 0.0573(10) Uani 1 1 d . . .
H4A H 0.6748 0.6518 0.6524 0.069 Uiso 1 1 calc R . .
C5 C 0.6155(3) 0.75424(18) 0.6643(3) 0.0430(7) Uani 1 1 d . . .
C6 C 0.5048(3) 0.73701(18) 0.6943(3) 0.0430(7) Uani 1 1 d . . .
C7 C 0.4716(3) 0.6655(2) 0.7121(4) 0.0531(9) Uani 1 1 d . . .
H7A H 0.5186 0.6262 0.7027 0.064 Uiso 1 1 calc R . .
C8 C 0.3672(3) 0.6530(2) 0.7442(5) 0.0563(9) Uani 1 1 d . . .
H8A H 0.3437 0.6048 0.7569 0.068 Uiso 1 1 calc R . .
C9 C 0.2979(3) 0.7105(2) 0.7577(4) 0.0494(8) Uani 1 1 d . . .
C10 C 0.1844(4) 0.7039(3) 0.7920(4) 0.0597(10) Uani 1 1 d . . .
H10A H 0.1569 0.6536 0.8029 0.072 Uiso 1 1 calc R . .
C11 C 0.1227(4) 0.7546(3) 0.6998(5) 0.0725(14) Uani 1 1 d . . .
H11A H 0.1527 0.7579 0.6141 0.087 Uiso 1 1 calc R . .
H11B H 0.0472 0.7449 0.6967 0.087 Uiso 1 1 calc R . .
C12 C 0.1529(3) 0.8160(3) 0.7859(5) 0.0655(12) Uani 1 1 d . . .
H12A H 0.0992 0.8548 0.7951 0.079 Uiso 1 1 calc R . .
C13 C 0.2612(3) 0.8432(2) 0.7524(5) 0.0627(11) Uani 1 1 d . . .
H13A H 0.2579 0.8712 0.6729 0.075 Uiso 1 1 calc R . .
H13B H 0.2862 0.8760 0.8197 0.075 Uiso 1 1 calc R . .
C14 C 0.3367(3) 0.7811(2) 0.7371(4) 0.0445(7) Uani 1 1 d . . .
C15 C 0.1559(4) 0.7595(3) 0.8967(5) 0.0638(11) Uani 1 1 d . . .
C16 C 0.0454(5) 0.7446(4) 0.9518(6) 0.0877(17) Uani 1 1 d . . .
H16A H -0.0037 0.7370 0.8825 0.132 Uiso 1 1 calc R . .
H16B H 0.0231 0.7863 1.0023 0.132 Uiso 1 1 calc R . .
H16C H 0.0475 0.7012 1.0051 0.132 Uiso 1 1 calc R . .
C17 C 0.2338(5) 0.7715(4) 1.0057(5) 0.0845(17) Uani 1 1 d . . .
H17A H 0.2307 0.7303 1.0639 0.127 Uiso 1 1 calc R . .
H17B H 0.2159 0.8161 1.0509 0.127 Uiso 1 1 calc R . .
H17C H 0.3041 0.7757 0.9714 0.127 Uiso 1 1 calc R . .
C18 C 0.3842(3) 0.9745(2) 0.5083(4) 0.0489(8) Uani 1 1 d . . .
C19 C 0.3259(5) 1.0058(4) 0.3973(5) 0.0794(14) Uani 1 1 d . . .
H19A H 0.3503 0.9829 0.3193 0.119 Uiso 1 1 calc R . .
H19B H 0.3380 1.0581 0.3930 0.119 Uiso 1 1 calc R . .
H19C H 0.2515 0.9965 0.4076 0.119 Uiso 1 1 calc R . .
C20 C 0.5000 1.0000 0.9178(6) 0.0602(14) Uani 1 2 d S . .
C21 C 0.5000 1.0000 1.0601(7) 0.106(3) Uani 1 2 d S . .
H21A H 0.4960 1.0500 1.0909 0.159 Uiso 0.50 1 calc PR . .
H21B H 0.5640 0.9774 1.0909 0.159 Uiso 0.50 1 calc PR . .
H21C H 0.4400 0.9726 1.0909 0.159 Uiso 0.50 1 calc PR . .
P1 P 1.0000 1.0000 0.55405(18) 0.0711(5) Uani 1 2 d S . .
F1 F 1.0491(10) 0.9261(4) 0.5498(8) 0.250(5) Uani 1 1 d . . .
F2 F 1.0724(7) 1.0266(7) 0.4610(10) 0.358(10) Uani 1 1 d D . .
F3 F 1.0707(10) 1.0147(8) 0.6524(9) 0.327(7) Uani 1 1 d D . .
Cl1Z Cl 0.8676(7) 0.8988(2) 0.9232(5) 0.148(3) Uani 0.473(9) 1 d PD A -1
C1Z C 0.799(2) 0.9827(8) 0.8863(10) 0.143(8) Uani 0.473(9) 1 d PDU A -1
H1ZA H 0.7290 0.9730 0.8512 0.172 Uiso 0.473(9) 1 calc PR A -1
H1ZB H 0.8385 1.0132 0.8265 0.172 Uiso 0.473(9) 1 calc PR A -1
Cl2Z Cl 0.7913(14) 1.0245(6) 1.0422(8) 0.219(6) Uani 0.473(9) 1 d PD A -1
Cl1Y Cl 0.7622(9) 0.9359(6) 0.9332(7) 0.216(6) Uani 0.527(9) 1 d PD A -2
C1Y C 0.8843(14) 0.9857(14) 0.9447(16) 0.203(11) Uani 0.527(9) 1 d PDU A -2
H1YA H 0.9447 0.9525 0.9443 0.243 Uiso 0.527(9) 1 calc PR A -2
H1YB H 0.8917 1.0212 0.8752 0.243 Uiso 0.527(9) 1 calc PR A -2
Cl2Y Cl 0.8702(11) 1.0310(4) 1.0969(8) 0.206(5) Uani 0.527(9) 1 d PD A -2

loop_
_atom_site_aniso_label
_atom_site_aniso_U_11
_atom_site_aniso_U_22
_atom_site_aniso_U_33
_atom_site_aniso_U_23
_atom_site_aniso_U_13
_atom_site_aniso_U_12
Mn1 0.0441(3) 0.0364(2) 0.0501(3) 0.0013(2) 0.0007(2) 0.0018(2)
N1 0.0397(14) 0.0429(15) 0.0576(18) 0.0016(14) 0.0031(13) 0.0050(11)
C1 0.0415(18) 0.050(2) 0.075(3) 0.0017(19) 0.0034(17) 0.0024(15)
O1 0.0649(17) 0.0508(15) 0.0647(17) -0.0044(14) -0.0172(14) -0.0015(13)
O2 0.0494(14) 0.0565(15) 0.0598(15) -0.0088(14) -0.0009(12) -0.0078(12)
N2 0.0418(14) 0.0371(14) 0.0464(15) 0.0013(11) 0.0045(12) -0.0007(11)
C2 0.044(2) 0.075(3) 0.078(3) 0.003(2) 0.002(2) 0.0075(19)
O3 0.106(3) 0.0520(15) 0.0490(14) -0.0003(12) 0.0043(17) 0.0069(17)
C3 0.050(2) 0.067(3) 0.067(3) -0.007(2) -0.0005(19) 0.0223(19)
C4 0.062(2) 0.050(2) 0.060(2) -0.0066(18) 0.0055(18) 0.0140(18)
C5 0.0452(16) 0.0461(18) 0.0377(16) 0.0003(14) -0.0006(14) 0.0083(13)
C6 0.0506(18) 0.0391(14) 0.0394(15) 0.0001(11) -0.0003(16) 0.0036(14)
C7 0.059(2) 0.0361(16) 0.064(2) -0.0051(15) 0.0022(17) -0.0014(15)
C8 0.061(2) 0.0415(18) 0.066(2) -0.0007(18) 0.0079(19) -0.0073(16)
C9 0.054(2) 0.0515(19) 0.0431(19) 0.0005(16) 0.0060(16) -0.0089(16)
C10 0.055(2) 0.069(3) 0.055(2) 0.0015(19) 0.0068(18) -0.0123(19)
C11 0.051(2) 0.110(4) 0.057(3) 0.014(2) 0.0012(19) -0.013(2)
C12 0.044(2) 0.084(3) 0.069(3) 0.021(2) 0.0101(18) 0.0062(19)
C13 0.050(2) 0.053(2) 0.085(3) 0.015(2) 0.014(2) 0.0096(17)
C14 0.0421(17) 0.0456(18) 0.0457(18) 0.0025(15) 0.0061(14) 0.0017(13)
C15 0.057(2) 0.075(3) 0.059(2) 0.011(2) 0.008(2) -0.004(2)
C16 0.076(3) 0.109(4) 0.078(3) 0.019(3) 0.034(3) 0.006(3)
C17 0.102(4) 0.104(4) 0.048(2) -0.002(3) 0.002(3) 0.016(3)
C18 0.0478(19) 0.0460(18) 0.053(2) 0.0068(16) -0.0104(16) -0.0104(15)
C19 0.090(4) 0.082(3) 0.066(3) 0.010(3) -0.016(3) 0.020(3)
C20 0.077(4) 0.052(3) 0.051(3) 0.000 0.000 0.013(3)
C21 0.176(10) 0.090(5) 0.053(4) 0.000 0.000 0.009(7)
P1 0.0728(11) 0.0677(9) 0.0728(10) 0.000 0.000 -0.0221(9)
F1 0.435(14) 0.145(5) 0.168(6) 0.013(4) -0.094(8) 0.105(7)
F2 0.184(7) 0.441(16) 0.450(17) 0.354(16) 0.152(8) 0.103(9)
F3 0.336(16) 0.335(15) 0.309(12) -0.071(12) -0.183(12) -0.061(13)
Cl1Z 0.251(9) 0.086(3) 0.108(3) 0.017(2) -0.009(4) 0.023(3)
C1Z 0.143(8) 0.143(8) 0.144(8) 0.0003(10) 0.0002(10) 0.0004(10)
Cl2Z 0.379(18) 0.148(7) 0.130(6) -0.002(5) -0.010(7) 0.105(9)
Cl1Y 0.253(11) 0.252(11) 0.142(5) -0.024(6) -0.002(6) -0.077(10)
C1Y 0.203(11) 0.203(11) 0.203(11) 0.0001(10) 0.0000(10) 0.0000(10)
Cl2Y 0.360(15) 0.122(4) 0.136(5) -0.015(4) 0.008(7) -0.074(6)

loop_
_atom_type_symbol
_atom_type_description
_atom_type_scat_dispersion_real
_atom_type_scat_dispersion_imag
_atom_type_scat_source
C C 0.0033 0.0016 'International Tables Vol C Tables 4.2.6.8 and 6.1.1.4'
H H 0.0000 0.0000 'International Tables Vol C Tables 4.2.6.8 and 6.1.1.4'
N N 0.0061 0.0033 'International Tables Vol C Tables 4.2.6.8 and 6.1.1.4'
O O 0.0106 0.0060 'International Tables Vol C Tables 4.2.6.8 and 6.1.1.4'
F F 0.0171 0.0103 'International Tables Vol C Tables 4.2.6.8 and 6.1.1.4'
P P 0.1023 0.0942 'International Tables Vol C Tables 4.2.6.8 and 6.1.1.4'
Mn Mn 0.3368 0.7283 'International Tables Vol C Tables 4.2.6.8 and 6.1.1.4'
Cl Cl 0.1484 0.1585 'International Tables Vol C Tables 4.2.6.8 and 6.1.1.4'

loop_
_geom_angle_atom_site_label_1
_geom_angle_atom_site_label_2
_geom_angle_atom_site_label_3
_geom_angle
_geom_angle_site_symmetry_1
_geom_angle_site_symmetry_3
_geom_angle_publ_flag
O3 Mn1 O1 142.87(15) . . ?
O3 Mn1 O2 94.45(14) . 2_675 ?
O1 Mn1 O2 87.62(13) . 2_675 ?
O3 Mn1 N1 108.76(14) . . ?
O1 Mn1 N1 108.30(14) . . ?
O2 Mn1 N1 90.08(17) 2_675 . ?
O3 Mn1 N2 96.74(13) . . ?
O1 Mn1 N2 91.14(12) . . ?
O2 Mn1 N2 162.97(11) 2_675 . ?
N1 Mn1 N2 74.19(16) . . ?
O3 Mn1 O2 89.67(13) . . ?
O1 Mn1 O2 54.77(11) . . ?
O2 Mn1 O2 76.45(17) 2_675 . ?
N1 Mn1 O2 158.12(12) . . ?
N2 Mn1 O2 116.32(15) . . ?
C1 N1 C5 117.9(3) . . ?
C1 N1 Mn1 124.7(3) . . ?
C5 N1 Mn1 117.4(2) . . ?
N1 C1 C2 124.7(4) . . ?
C18 O1 Mn1 99.4(3) . . ?
C18 O2 Mn1 127.6(3) . 2_675 ?
C18 O2 Mn1 84.4(3) . . ?
Mn1 O2 Mn1 94.80(16) 2_675 . ?
C14 N2 C6 119.7(3) . . ?
C14 N2 Mn1 125.3(2) . . ?
C6 N2 Mn1 115.0(3) . . ?
C3 C2 C1 117.1(4) . . ?
C20 O3 Mn1 136.3(3) . . ?
C2 C3 C4 119.9(4) . . ?
C5 C4 C3 120.1(4) . . ?
N1 C5 C4 120.3(4) . . ?
N1 C5 C6 116.0(3) . . ?
C4 C5 C6 123.7(4) . . ?
N2 C6 C7 121.2(4) . . ?
N2 C6 C5 117.4(3) . . ?
C7 C6 C5 121.4(3) . . ?
C6 C7 C8 118.6(4) . . ?
C9 C8 C7 120.9(4) . . ?
C8 C9 C14 117.4(4) . . ?
C8 C9 C10 125.7(4) . . ?
C14 C9 C10 117.0(4) . . ?
C9 C10 C15 110.3(4) . . ?
C9 C10 C11 107.0(4) . . ?
C15 C10 C11 86.1(4) . . ?
C12 C11 C10 86.5(4) . . ?
C11 C12 C13 110.0(4) . . ?
C11 C12 C15 87.8(4) . . ?
C13 C12 C15 111.7(4) . . ?
C14 C13 C12 111.4(4) . . ?
N2 C14 C9 122.2(3) . . ?
N2 C14 C13 120.7(3) . . ?
C9 C14 C13 117.0(4) . . ?
C17 C15 C16 109.7(5) . . ?
C17 C15 C10 118.3(4) . . ?
C16 C15 C10 111.4(4) . . ?
C17 C15 C12 118.7(4) . . ?
C16 C15 C12 111.9(4) . . ?
C10 C15 C12 84.8(4) . . ?
O2 C18 O1 121.3(4) . . ?
O2 C18 C19 121.6(4) . . ?
O1 C18 C19 117.1(4) . . ?
O3 C20 O3 123.2(6) . 2_675 ?
O3 C20 C21 118.4(3) . . ?
O3 C20 C21 118.4(3) 2_675 . ?
F3 P1 F3 84.7(11) . 2_775 ?
F3 P1 F2 171.0(10) . 2_775 ?
F3 P1 F2 91.3(4) 2_775 2_775 ?
F3 P1 F2 91.3(4) . . ?
F3 P1 F2 171.0(10) 2_775 . ?
F2 P1 F2 93.8(12) 2_775 . ?
F3 P1 F1 85.7(7) . . ?
F3 P1 F1 96.9(7) 2_775 . ?
F2 P1 F1 86.7(5) 2_775 . ?
F2 P1 F1 90.9(7) . . ?
F3 P1 F1 96.9(7) . 2_775 ?
F3 P1 F1 85.7(7) 2_775 2_775 ?
F2 P1 F1 90.9(7) 2_775 2_775 ?
F2 P1 F1 86.7(6) . 2_775 ?
F1 P1 F1 176.5(6) . 2_775 ?
Cl1Z C1Z Cl2Z 100.9(5) . . ?
Cl2Y C1Y Cl1Y 101.8(6) . . ?

loop_
_geom_bond_atom_site_label_1
_geom_bond_atom_site_label_2
_geom_bond_distance
_geom_bond_site_symmetry_2
_geom_bond_publ_flag
Mn1 O3 2.034(4) . ?
Mn1 O1 2.159(4) . ?
Mn1 O2 2.175(4) 2_675 ?
Mn1 N1 2.186(4) . ?
Mn1 N2 2.234(4) . ?
Mn1 O2 2.479(4) . ?
N1 C1 1.326(5) . ?
N1 C5 1.337(5) . ?
C1 C2 1.360(6) . ?
O1 C18 1.239(5) . ?
O2 C18 1.231(5) . ?
O2 Mn1 2.175(4) 2_675 ?
N2 C14 1.336(5) . ?
N2 C6 1.336(5) . ?
C2 C3 1.348(8) . ?
O3 C20 1.240(4) . ?
C3 C4 1.370(7) . ?
C4 C5 1.368(5) . ?
C5 C6 1.465(6) . ?
C6 C7 1.372(5) . ?
C7 C8 1.379(6) . ?
C8 C9 1.365(6) . ?
C9 C14 1.384(6) . ?
C9 C10 1.482(6) . ?
C10 C15 1.526(7) . ?
C10 C11 1.538(7) . ?
C11 C12 1.475(8) . ?
C12 C13 1.495(6) . ?
C12 C15 1.539(7) . ?
C13 C14 1.481(6) . ?
C15 C17 1.516(8) . ?
C15 C16 1.532(7) . ?
C18 C19 1.481(6) . ?
C20 O3 1.240(4) 2_675 ?
C20 C21 1.479(9) . ?
P1 F3 1.383(8) . ?
P1 F3 1.383(8) 2_775 ?
P1 F2 1.415(7) 2_775 ?
P1 F2 1.415(7) . ?
P1 F1 1.473(7) . ?
P1 F1 1.473(7) 2_775 ?
Cl1Z C1Z 1.790(2) . ?
C1Z Cl2Z 1.790(3) . ?
Cl1Y C1Y 1.790(3) . ?
C1Y Cl2Y 1.790(3) . ?

loop_
_geom_torsion_atom_site_label_1
_geom_torsion_atom_site_label_2
_geom_torsion_atom_site_label_3
_geom_torsion_atom_site_label_4
_geom_torsion
_geom_torsion_site_symmetry_1
_geom_torsion_site_symmetry_2
_geom_torsion_site_symmetry_3
_geom_torsion_site_symmetry_4
_geom_torsion_publ_flag
O3 Mn1 N1 C1 -86.5(4) . . . . ?
O1 Mn1 N1 C1 95.8(4) . . . . ?
O2 Mn1 N1 C1 8.3(4) 2_675 . . . ?
N2 Mn1 N1 C1 -178.4(4) . . . . ?
O2 Mn1 N1 C1 59.5(5) . . . . ?
O3 Mn1 N1 C5 94.9(3) . . . . ?
O1 Mn1 N1 C5 -82.9(3) . . . . ?
O2 Mn1 N1 C5 -170.4(3) 2_675 . . . ?
N2 Mn1 N1 C5 3.0(3) . . . . ?
O2 Mn1 N1 C5 -119.1(3) . . . . ?
C5 N1 C1 C2 1.4(7) . . . . ?
Mn1 N1 C1 C2 -177.3(4) . . . . ?
O3 Mn1 O1 C18 22.0(4) . . . . ?
O2 Mn1 O1 C18 -72.2(3) 2_675 . . . ?
N1 Mn1 O1 C18 -161.5(2) . . . . ?
N2 Mn1 O1 C18 124.8(3) . . . . ?
O2 Mn1 O1 C18 2.8(2) . . . . ?
O3 Mn1 O2 C18 -171.4(2) . . . . ?
O1 Mn1 O2 C18 -2.8(2) . . . . ?
O2 Mn1 O2 C18 93.9(2) 2_675 . . . ?
N1 Mn1 O2 C18 40.6(4) . . . . ?
N2 Mn1 O2 C18 -74.0(2) . . . . ?
O3 Mn1 O2 Mn1 61.26(14) . . . 2_675 ?
O1 Mn1 O2 Mn1 -130.18(16) . . . 2_675 ?
O2 Mn1 O2 Mn1 -33.40(16) 2_675 . . 2_675 ?
N1 Mn1 O2 Mn1 -86.8(3) . . . 2_675 ?
N2 Mn1 O2 Mn1 158.62(11) . . . 2_675 ?
O3 Mn1 N2 C14 69.9(3) . . . . ?
O1 Mn1 N2 C14 -73.7(3) . . . . ?
O2 Mn1 N2 C14 -159.3(3) 2_675 . . . ?
N1 Mn1 N2 C14 177.6(3) . . . . ?
O2 Mn1 N2 C14 -23.1(3) . . . . ?
O3 Mn1 N2 C6 -109.8(3) . . . . ?
O1 Mn1 N2 C6 106.5(3) . . . . ?
O2 Mn1 N2 C6 21.0(5) 2_675 . . . ?
N1 Mn1 N2 C6 -2.2(2) . . . . ?
O2 Mn1 N2 C6 157.2(2) . . . . ?
N1 C1 C2 C3 -0.5(8) . . . . ?
O1 Mn1 O3 C20 -54.6(5) . . . . ?
O2 Mn1 O3 C20 37.3(4) 2_675 . . . ?
N1 Mn1 O3 C20 128.9(4) . . . . ?
N2 Mn1 O3 C20 -155.5(4) . . . . ?
O2 Mn1 O3 C20 -39.1(4) . . . . ?
C1 C2 C3 C4 -0.1(8) . . . . ?
C2 C3 C4 C5 -0.2(7) . . . . ?
C1 N1 C5 C4 -1.6(6) . . . . ?
Mn1 N1 C5 C4 177.2(3) . . . . ?
C1 N1 C5 C6 177.9(3) . . . . ?
Mn1 N1 C5 C6 -3.4(4) . . . . ?
C3 C4 C5 N1 1.0(7) . . . . ?
C3 C4 C5 C6 -178.4(4) . . . . ?
C14 N2 C6 C7 -0.1(5) . . . . ?
Mn1 N2 C6 C7 179.6(3) . . . . ?
C14 N2 C6 C5 -178.5(3) . . . . ?
Mn1 N2 C6 C5 1.2(4) . . . . ?
N1 C5 C6 N2 1.4(5) . . . . ?
C4 C5 C6 N2 -179.2(4) . . . . ?
N1 C5 C6 C7 -177.0(3) . . . . ?
C4 C5 C6 C7 2.5(6) . . . . ?
N2 C6 C7 C8 -0.4(6) . . . . ?
C5 C6 C7 C8 177.9(4) . . . . ?
C6 C7 C8 C9 0.3(7) . . . . ?
C7 C8 C9 C14 0.3(6) . . . . ?
C7 C8 C9 C10 -179.9(4) . . . . ?
C8 C9 C10 C15 133.4(5) . . . . ?
C14 C9 C10 C15 -46.8(5) . . . . ?
C8 C9 C10 C11 -134.5(5) . . . . ?
C14 C9 C10 C11 45.3(5) . . . . ?
C9 C10 C11 C12 -81.2(4) . . . . ?
C15 C10 C11 C12 28.9(3) . . . . ?
C10 C11 C12 C13 83.8(4) . . . . ?
C10 C11 C12 C15 -28.6(3) . . . . ?
C11 C12 C13 C14 -47.3(6) . . . . ?
C15 C12 C13 C14 48.5(6) . . . . ?
C6 N2 C14 C9 0.8(5) . . . . ?
Mn1 N2 C14 C9 -178.9(3) . . . . ?
C6 N2 C14 C13 179.6(4) . . . . ?
Mn1 N2 C14 C13 -0.1(5) . . . . ?
C8 C9 C14 N2 -0.9(6) . . . . ?
C10 C9 C14 N2 179.4(4) . . . . ?
C8 C9 C14 C13 -179.7(4) . . . . ?
C10 C9 C14 C13 0.5(6) . . . . ?
C12 C13 C14 N2 179.9(4) . . . . ?
C12 C13 C14 C9 -1.2(6) . . . . ?
C9 C10 C15 C17 -40.9(6) . . . . ?
C11 C10 C15 C17 -147.6(5) . . . . ?
C9 C10 C15 C16 -169.4(4) . . . . ?
C11 C10 C15 C16 83.9(4) . . . . ?
C9 C10 C15 C12 79.0(4) . . . . ?
C11 C10 C15 C12 -27.7(3) . . . . ?
C11 C12 C15 C17 148.4(5) . . . . ?
C13 C12 C15 C17 37.7(6) . . . . ?
C11 C12 C15 C16 -82.1(5) . . . . ?
C13 C12 C15 C16 167.1(5) . . . . ?
C11 C12 C15 C10 28.9(3) . . . . ?
C13 C12 C15 C10 -81.8(5) . . . . ?
Mn1 O2 C18 O1 96.4(4) 2_675 . . . ?
Mn1 O2 C18 O1 4.7(4) . . . . ?
Mn1 O2 C18 C19 -83.9(5) 2_675 . . . ?
Mn1 O2 C18 C19 -175.6(4) . . . . ?
Mn1 O1 C18 O2 -5.4(4) . . . . ?
Mn1 O1 C18 C19 174.9(4) . . . . ?
Mn1 O3 C20 O3 2.6(3) . . . 2_675 ?
Mn1 O3 C20 C21 -177.4(3) . . . . ?
